data_1503666
loop_
_publ_author_name
'Fox, David J.'
'Reckless, Jill'
'Lingard, Hannah'
'Warren, Stuart'
'Grainger, David J.'

_publ_section_title
;
 Highly potent, orally available anti-inflammatory broad-spectrum
 chemokine inhibitors.
;
_journal_issue 11
_journal_name_full 'Journal of medicinal chemistry'
_journal_page_first 3591
_journal_page_last 3595
_journal_paper_doi 10.1021/jm900133w
_journal_volume 52
_journal_year 2009
_chemical_absolute_configuration
;
 2773 Friedel pairs were averaged for the refinement
;
_chemical_formula_moiety 'C11 H20 N2 O2'
_chemical_formula_sum 'C11 H20 N2 O2'
_chemical_formula_weight 212.29
_chemical_name_systematic
; 
 ? 
;
_space_group_IT_number 4
_symmetry_cell_setting monoclinic
_symmetry_space_group_name_Hall 'P 2yb'
_symmetry_space_group_name_H-M 'P 1 21 1'
_atom_sites_solution_hydrogens geom
_atom_sites_solution_primary direct
_atom_sites_solution_secondary difmap
_audit_creation_method SHELXL-97
_cell_angle_alpha 90.00
_cell_angle_beta 93.967(1)
_cell_angle_gamma 90.00
_cell_formula_units_Z 6
_cell_length_a 11.4279(4)
_cell_length_b 9.9784(3)
_cell_length_c 16.2450(6)
_cell_measurement_reflns_used 10887
_cell_measurement_temperature 180(2)
_cell_measurement_theta_max 27.48
_cell_measurement_theta_min 1.00
_cell_volume 1848.01(11)
_computing_cell_refinement 'HKL Scalepack (Otwinowski & Minor 1997)'
_computing_data_collection 'Collect (Nonius B.V. 1998)'
_computing_data_reduction
;
 HKL Denzo and Scalepack (Otwinowski & Minor 1997)
;
_computing_publication_material 'SHELXL-97 (Sheldrick 1997)'
_computing_structure_refinement 'SHELXL-97 (Sheldrick 1997)'
_computing_structure_solution 'SIR-92 (Altomare et al. 1994)'
_diffrn_ambient_temperature 180(2)
_diffrn_measured_fraction_theta_full 0.979
_diffrn_measured_fraction_theta_max 0.979
_diffrn_measurement_device_type 'Nonius Kappa CCD'
_diffrn_measurement_method 'Thin slice \w and \f scans'
_diffrn_radiation_source 'fine-focus sealed tube'
_diffrn_radiation_type MoK\a
_diffrn_radiation_wavelength 0.71073
_diffrn_reflns_av_R_equivalents 0.0426
_diffrn_reflns_av_sigmaI/netI 0.0511
_diffrn_reflns_limit_h_max 14
_diffrn_reflns_limit_h_min -14
_diffrn_reflns_limit_k_max 12
_diffrn_reflns_limit_k_min -12
_diffrn_reflns_limit_l_max 21
_diffrn_reflns_limit_l_min -16
_diffrn_reflns_number 10637
_diffrn_reflns_theta_full 27.47
_diffrn_reflns_theta_max 27.47
_diffrn_reflns_theta_min 3.61
_exptl_absorpt_coefficient_mu 0.079
_exptl_absorpt_correction_T_max 1.002
_exptl_absorpt_correction_T_min 0.931
_exptl_absorpt_correction_type multi-scan
_exptl_absorpt_process_details
;
multi-scan from symmetry-related measurements 
 Sortav (Blessing 1995)
;
_exptl_crystal_colour colourless
_exptl_crystal_density_diffrn 1.145
_exptl_crystal_density_method 'not measured'
_exptl_crystal_description block
_exptl_crystal_F_000 696
_exptl_crystal_size_max 0.46
_exptl_crystal_size_mid 0.18
_exptl_crystal_size_min 0.14
_refine_diff_density_max 0.339
_refine_diff_density_min -0.295
_refine_diff_density_rms 0.048
_refine_ls_abs_structure_details 'Flack H D (1983), Acta Cryst. A39, 876-881'
_refine_ls_abs_structure_Flack 0.6(12)
_refine_ls_extinction_method none
_refine_ls_goodness_of_fit_ref 1.020
_refine_ls_hydrogen_treatment constr
_refine_ls_matrix_type full
_refine_ls_number_parameters 410
_refine_ls_number_reflns 4384
_refine_ls_number_restraints 1
_refine_ls_restrained_S_all 1.020
_refine_ls_R_factor_all 0.0627
_refine_ls_R_factor_gt 0.0457
_refine_ls_shift/su_max 0.000
_refine_ls_shift/su_mean 0.000
_refine_ls_structure_factor_coef Fsqd
_refine_ls_weighting_details 'calc w=1/[\s^2^(Fo^2^)+(0.0428P)^2^+0.4816P] where P=(Fo^2^+2Fc^2^)/3'
_refine_ls_weighting_scheme calc
_refine_ls_wR_factor_gt 0.0997
_refine_ls_wR_factor_ref 0.1081
_reflns_number_gt 3558
_reflns_number_total 4384
_reflns_threshold_expression >2sigma(I)
_cod_data_source_file jm900133w_si_003.cif
_cod_data_source_block sw0503
_cod_original_sg_symbol_H-M P2(1)
_cod_database_code 1503666

loop_
_symmetry_equiv_pos_as_xyz
'x, y, z'
'-x, y+1/2, -z'

loop_
_atom_site_label
_atom_site_type_symbol
_atom_site_fract_x
_atom_site_fract_y
_atom_site_fract_z
_atom_site_U_iso_or_equiv
_atom_site_adp_type
_atom_site_occupancy
_atom_site_symmetry_multiplicity
_atom_site_calc_flag
_atom_site_refinement_flags
_atom_site_disorder_assembly
_atom_site_disorder_group
O1_1 O 0.56700(18) 0.0622(2) 0.48091(12) 0.0459(5) Uani 1 1 d . . .
O2_1 O 0.73269(17) 0.4742(2) 0.42621(13) 0.0438(5) Uani 1 1 d . . .
N1_1 N 0.3908(2) 0.1640(2) 0.47313(14) 0.0401(5) Uani 1 1 d . . .
H1N_1 H 0.3617 0.0934 0.4970 0.048 Uiso 1 1 calc R . .
N2_1 N 0.68326(18) 0.2575(2) 0.42028(13) 0.0348(5) Uani 1 1 d . . .
H2N_1 H 0.7089 0.1744 0.4210 0.042 Uiso 1 1 calc R . .
C1_1 C 0.5052(2) 0.1596(3) 0.46113(14) 0.0323(5) Uani 1 1 d . . .
C2_1 C 0.55736(19) 0.2805(3) 0.42001(14) 0.0293(5) Uani 1 1 d . . .
H2_1 H 0.5432 0.3622 0.4536 0.035 Uiso 1 1 calc R . .
C3_1 C 0.5065(2) 0.3039(3) 0.33117(15) 0.0376(6) Uani 1 1 d . . .
H3A_1 H 0.5636 0.3567 0.3015 0.045 Uiso 1 1 calc R . .
H3B_1 H 0.4970 0.2160 0.3032 0.045 Uiso 1 1 calc R . .
C4_1 C 0.3890(2) 0.3764(3) 0.32455(17) 0.0428(7) Uani 1 1 d . . .
H4A_1 H 0.3980 0.4634 0.3536 0.051 Uiso 1 1 calc R . .
H4B_1 H 0.3673 0.3956 0.2657 0.051 Uiso 1 1 calc R . .
C5_1 C 0.2900(2) 0.2997(3) 0.35974(18) 0.0459(7) Uani 1 1 d . . .
H5A_1 H 0.2802 0.2132 0.3302 0.055 Uiso 1 1 calc R . .
H5B_1 H 0.2164 0.3511 0.3493 0.055 Uiso 1 1 calc R . .
C6_1 C 0.3083(2) 0.2722(3) 0.45136(17) 0.0410(6) Uani 1 1 d . . .
H6A_1 H 0.3371 0.3552 0.4794 0.049 Uiso 1 1 calc R . .
H6B_1 H 0.2317 0.2497 0.4727 0.049 Uiso 1 1 calc R . .
C7_1 C 0.7620(2) 0.3570(3) 0.41951(15) 0.0307(5) Uani 1 1 d . A .
C8_1 C 0.8899(2) 0.3196(3) 0.40693(17) 0.0396(6) Uani 1 1 d . . .
C9_1 C 0.9244(5) 0.1884(6) 0.4528(3) 0.0619(7) Uiso 0.66 1 d P A 1
H9A_1 H 1.0068 0.1677 0.4450 0.093 Uiso 0.66 1 calc PR A 1
H9B_1 H 0.8746 0.1151 0.4306 0.093 Uiso 0.66 1 calc PR A 1
H9C_1 H 0.9138 0.1993 0.5117 0.093 Uiso 0.66 1 calc PR A 1
C10_1 C 0.9675(5) 0.4295(6) 0.4466(3) 0.0619(7) Uiso 0.66 1 d P A 1
H10A_1 H 0.9533 0.5136 0.4164 0.093 Uiso 0.66 1 calc PR A 1
H10B_1 H 1.0501 0.4040 0.4446 0.093 Uiso 0.66 1 calc PR A 1
H10C_1 H 0.9491 0.4415 0.5041 0.093 Uiso 0.66 1 calc PR A 1
C11_1 C 0.9016(5) 0.3051(6) 0.3179(3) 0.0619(7) Uiso 0.66 1 d P A 1
H11A_1 H 0.8741 0.3871 0.2895 0.093 Uiso 0.66 1 calc PR A 1
H11B_1 H 0.8543 0.2289 0.2969 0.093 Uiso 0.66 1 calc PR A 1
H11C_1 H 0.9841 0.2896 0.3078 0.093 Uiso 0.66 1 calc PR A 1
C9'_1 C 0.9083(9) 0.1736(11) 0.3763(7) 0.0619(7) Uiso 0.34 1 d P A 2
H9'A_1 H 0.8758 0.1103 0.4148 0.093 Uiso 0.34 1 calc PR A 2
H9'B_1 H 0.9923 0.1564 0.3734 0.093 Uiso 0.34 1 calc PR A 2
H9'C_1 H 0.8683 0.1623 0.3214 0.093 Uiso 0.34 1 calc PR A 2
C10'_1 C 0.9630(9) 0.3411(12) 0.4801(6) 0.0619(7) Uiso 0.34 1 d P A 2
H10D_1 H 0.9335 0.2887 0.5253 0.093 Uiso 0.34 1 calc PR A 2
H10E_1 H 0.9626 0.4365 0.4944 0.093 Uiso 0.34 1 calc PR A 2
H10F_1 H 1.0432 0.3129 0.4711 0.093 Uiso 0.34 1 calc PR A 2
C11'_1 C 0.9216(9) 0.4045(12) 0.3288(6) 0.0619(7) Uiso 0.34 1 d P A 2
H11D_1 H 0.9090 0.4999 0.3394 0.093 Uiso 0.34 1 calc PR A 2
H11E_1 H 0.8713 0.3764 0.2805 0.093 Uiso 0.34 1 calc PR A 2
H11F_1 H 1.0040 0.3895 0.3183 0.093 Uiso 0.34 1 calc PR A 2
N1_2 N 0.70340(19) 0.1661(2) 1.06809(12) 0.0355(5) Uani 1 1 d . . .
H1N_2 H 0.7326 0.0976 1.0968 0.043 Uiso 1 1 calc R . .
N2_2 N 0.70232(19) 0.2584(2) 0.85322(12) 0.0345(5) Uani 1 1 d . . .
H2N_2 H 0.7193 0.1763 0.8384 0.041 Uiso 1 1 calc R . .
O1_2 O 0.76407(18) 0.06948(19) 0.95377(12) 0.0431(5) Uani 1 1 d . . .
O2_2 O 0.68214(17) 0.47273(18) 0.81175(11) 0.0383(4) Uani 1 1 d . . .
C1_2 C 0.7143(2) 0.1633(3) 0.98719(15) 0.0308(5) Uani 1 1 d . . .
C2_2 C 0.6628(2) 0.2788(2) 0.93534(13) 0.0274(5) Uani 1 1 d . . .
H2_2 H 0.6966 0.3647 0.9580 0.033 Uiso 1 1 calc R . .
C3_2 C 0.5281(2) 0.2859(3) 0.93530(15) 0.0343(6) Uani 1 1 d . . .
H3A_2 H 0.4970 0.3347 0.8854 0.041 Uiso 1 1 calc R . .
H3B_2 H 0.4960 0.1938 0.9323 0.041 Uiso 1 1 calc R . .
C4_2 C 0.4859(2) 0.3553(3) 1.01145(17) 0.0381(6) Uani 1 1 d . . .
H4A_2 H 0.3996 0.3653 1.0041 0.046 Uiso 1 1 calc R . .
H4B_2 H 0.5200 0.4465 1.0148 0.046 Uiso 1 1 calc R . .
C5_2 C 0.5163(2) 0.2838(3) 1.09379(16) 0.0436(7) Uani 1 1 d . . .
H5A_2 H 0.4810 0.3338 1.1385 0.052 Uiso 1 1 calc R . .
H5B_2 H 0.4812 0.1930 1.0915 0.052 Uiso 1 1 calc R . .
C6_2 C 0.6477(2) 0.2716(3) 1.11422(15) 0.0391(6) Uani 1 1 d . . .
H6A_2 H 0.6851 0.3584 1.1026 0.047 Uiso 1 1 calc R . .
H6B_2 H 0.6620 0.2535 1.1740 0.047 Uiso 1 1 calc R . .
C7_2 C 0.7144(2) 0.3570(3) 0.79862(15) 0.0310(5) Uani 1 1 d . . .
C8_2 C 0.7684(2) 0.3215(3) 0.71742(15) 0.0378(6) Uani 1 1 d . . .
C9_2 C 0.8268(3) 0.1833(3) 0.71835(19) 0.0502(8) Uani 1 1 d . . .
H9A_2 H 0.8899 0.1803 0.7624 0.075 Uiso 1 1 calc R . .
H9B_2 H 0.8595 0.1671 0.6651 0.075 Uiso 1 1 calc R . .
H9C_2 H 0.7685 0.1143 0.7282 0.075 Uiso 1 1 calc R . .
C10_2 C 0.8606(3) 0.4283(4) 0.7029(2) 0.0562(8) Uani 1 1 d . . .
H10A_2 H 0.9242 0.4227 0.7464 0.084 Uiso 1 1 calc R . .
H10B_2 H 0.8244 0.5173 0.7038 0.084 Uiso 1 1 calc R . .
H10C_2 H 0.8923 0.4135 0.6491 0.084 Uiso 1 1 calc R . .
C11_2 C 0.6689(3) 0.3284(4) 0.64961(17) 0.0619(10) Uani 1 1 d . . .
H11A_2 H 0.7002 0.3111 0.5960 0.093 Uiso 1 1 calc R . .
H11B_2 H 0.6332 0.4177 0.6493 0.093 Uiso 1 1 calc R . .
H11C_2 H 0.6095 0.2608 0.6601 0.093 Uiso 1 1 calc R . .
O1_3 O 0.26882(18) 0.07071(19) 0.96862(12) 0.0440(5) Uani 1 1 d . . .
O2_3 O 0.18707(18) 0.46824(19) 0.82196(11) 0.0422(5) Uani 1 1 d . . .
N1_3 N 0.20020(19) 0.1684(2) 1.08003(13) 0.0370(5) Uani 1 1 d . . .
H1N_3 H 0.2297 0.1017 1.1103 0.044 Uiso 1 1 calc R . .
N2_3 N 0.20967(19) 0.2557(2) 0.86494(12) 0.0348(5) Uani 1 1 d . . .
H2N_3 H 0.2299 0.1738 0.8517 0.042 Uiso 1 1 calc R . .
C1_3 C 0.2158(2) 0.1637(3) 0.99957(15) 0.0322(5) Uani 1 1 d . . .
C2_3 C 0.1649(2) 0.2770(3) 0.94540(14) 0.0285(5) Uani 1 1 d . . .
H2_3 H 0.1958 0.3643 0.9681 0.034 Uiso 1 1 calc R . .
C3_3 C 0.0302(2) 0.2808(3) 0.94084(15) 0.0349(6) Uani 1 1 d . . .
H3A_3 H 0.0015 0.3275 0.8896 0.042 Uiso 1 1 calc R . .
H3B_3 H -0.0001 0.1879 0.9379 0.042 Uiso 1 1 calc R . .
C4_3 C -0.0184(2) 0.3512(3) 1.01440(17) 0.0397(6) Uani 1 1 d . . .
H4A_3 H -0.1046 0.3589 1.0043 0.048 Uiso 1 1 calc R . .
H4B_3 H 0.0139 0.4432 1.0179 0.048 Uiso 1 1 calc R . .
C5_3 C 0.0084(2) 0.2818(3) 1.09765(17) 0.0459(7) Uani 1 1 d . . .
H5A_3 H -0.0311 0.3314 1.1406 0.055 Uiso 1 1 calc R . .
H5B_3 H -0.0247 0.1901 1.0947 0.055 Uiso 1 1 calc R . .
C6_3 C 0.1392(2) 0.2728(3) 1.12320(16) 0.0418(6) Uani 1 1 d . . .
H6A_3 H 0.1762 0.3603 1.1126 0.050 Uiso 1 1 calc R . .
H6B_3 H 0.1493 0.2555 1.1833 0.050 Uiso 1 1 calc R . .
C7_3 C 0.2219(2) 0.3534(3) 0.80967(15) 0.0325(5) Uani 1 1 d . . .
C8_3 C 0.2751(2) 0.3148(3) 0.72859(15) 0.0437(7) Uani 1 1 d . . .
C9_3 C 0.3407(3) 0.1822(4) 0.73193(19) 0.0543(8) Uani 1 1 d . . .
H9A_3 H 0.4056 0.1866 0.7746 0.081 Uiso 1 1 calc R . .
H9B_3 H 0.3718 0.1646 0.6783 0.081 Uiso 1 1 calc R . .
H9C_3 H 0.2870 0.1100 0.7451 0.081 Uiso 1 1 calc R . .
C10_3 C 0.3570(3) 0.4274(4) 0.7062(2) 0.0614(9) Uani 1 1 d . . .
H10A_3 H 0.4254 0.4296 0.7461 0.092 Uiso 1 1 calc R . .
H10B_3 H 0.3154 0.5132 0.7073 0.092 Uiso 1 1 calc R . .
H10C_3 H 0.3830 0.4119 0.6507 0.092 Uiso 1 1 calc R . .
C11_3 C 0.1704(3) 0.3058(5) 0.66409(18) 0.0706(12) Uani 1 1 d . . .
H11A_3 H 0.1989 0.2867 0.6098 0.106 Uiso 1 1 calc R . .
H11B_3 H 0.1279 0.3912 0.6620 0.106 Uiso 1 1 calc R . .
H11C_3 H 0.1177 0.2339 0.6794 0.106 Uiso 1 1 calc R . .

loop_
_atom_site_aniso_label
_atom_site_aniso_U_11
_atom_site_aniso_U_22
_atom_site_aniso_U_33
_atom_site_aniso_U_23
_atom_site_aniso_U_13
_atom_site_aniso_U_12
O1_1 0.0534(12) 0.0317(10) 0.0535(12) 0.0088(9) 0.0103(9) 0.0029(10)
O2_1 0.0393(10) 0.0312(10) 0.0631(13) -0.0033(9) 0.0190(9) 0.0019(9)
N1_1 0.0436(13) 0.0341(12) 0.0435(12) 0.0028(10) 0.0103(10) -0.0070(11)
N2_1 0.0309(11) 0.0283(11) 0.0458(12) 0.0016(10) 0.0060(9) 0.0053(9)
C1_1 0.0383(13) 0.0290(12) 0.0299(12) -0.0011(10) 0.0044(10) -0.0020(12)
C2_1 0.0268(11) 0.0283(12) 0.0331(12) 0.0012(10) 0.0048(9) 0.0025(10)
C3_1 0.0350(13) 0.0462(16) 0.0323(12) 0.0020(11) 0.0067(10) 0.0042(13)
C4_1 0.0378(15) 0.0524(18) 0.0380(14) 0.0081(12) 0.0013(11) 0.0045(13)
C5_1 0.0319(13) 0.0574(19) 0.0481(15) -0.0007(14) 0.0002(11) 0.0013(14)
C6_1 0.0303(13) 0.0436(15) 0.0505(15) -0.0026(14) 0.0124(11) -0.0029(13)
C7_1 0.0291(12) 0.0318(13) 0.0316(12) 0.0030(10) 0.0036(9) 0.0027(11)
C8_1 0.0319(13) 0.0460(16) 0.0412(14) -0.0026(12) 0.0056(11) 0.0066(12)
N1_2 0.0398(12) 0.0333(11) 0.0336(11) 0.0066(10) 0.0029(9) 0.0053(10)
N2_2 0.0476(13) 0.0258(10) 0.0309(10) -0.0012(9) 0.0080(9) 0.0027(10)
O1_2 0.0546(12) 0.0298(9) 0.0462(11) 0.0047(9) 0.0129(9) 0.0091(9)
O2_2 0.0532(11) 0.0285(9) 0.0329(9) -0.0031(8) 0.0002(8) 0.0021(9)
C1_2 0.0305(12) 0.0256(12) 0.0367(12) 0.0042(11) 0.0060(10) -0.0031(11)
C2_2 0.0302(11) 0.0260(12) 0.0260(11) -0.0016(10) 0.0025(9) -0.0013(10)
C3_2 0.0334(13) 0.0343(14) 0.0346(13) 0.0018(11) -0.0016(10) -0.0010(12)
C4_2 0.0304(13) 0.0403(14) 0.0437(15) 0.0005(12) 0.0040(11) 0.0032(12)
C5_2 0.0429(15) 0.0516(17) 0.0377(14) -0.0005(13) 0.0130(11) 0.0013(14)
C6_2 0.0456(15) 0.0430(15) 0.0290(12) -0.0004(12) 0.0044(11) 0.0031(14)
C7_2 0.0342(13) 0.0302(13) 0.0285(12) -0.0003(10) 0.0010(10) -0.0037(11)
C8_2 0.0407(14) 0.0424(15) 0.0307(12) -0.0001(11) 0.0046(11) -0.0025(12)
C9_2 0.063(2) 0.0475(18) 0.0424(15) -0.0091(14) 0.0190(14) 0.0058(15)
C10_2 0.0546(19) 0.0509(19) 0.066(2) 0.0127(16) 0.0228(16) 0.0005(16)
C11_2 0.0555(18) 0.100(3) 0.0295(14) -0.0099(17) 0.0009(13) 0.0093(19)
O1_3 0.0513(12) 0.0306(10) 0.0511(11) 0.0045(9) 0.0116(9) 0.0094(9)
O2_3 0.0632(12) 0.0312(10) 0.0316(9) 0.0016(8) -0.0009(8) -0.0029(10)
N1_3 0.0427(12) 0.0340(12) 0.0343(11) 0.0084(10) 0.0023(9) 0.0024(10)
N2_3 0.0450(12) 0.0273(11) 0.0328(11) -0.0013(9) 0.0089(9) 0.0020(10)
C1_3 0.0285(12) 0.0280(12) 0.0406(13) 0.0050(11) 0.0048(10) -0.0018(11)
C2_3 0.0299(11) 0.0278(12) 0.0279(11) 0.0002(10) 0.0026(9) -0.0002(11)
C3_3 0.0320(12) 0.0364(14) 0.0355(13) 0.0024(11) -0.0020(10) -0.0024(12)
C4_3 0.0294(13) 0.0448(16) 0.0454(15) -0.0003(13) 0.0059(11) 0.0052(12)
C5_3 0.0426(15) 0.0539(18) 0.0429(15) 0.0009(14) 0.0148(12) 0.0013(15)
C6_3 0.0521(16) 0.0425(15) 0.0310(12) 0.0025(12) 0.0039(11) 0.0010(14)
C7_3 0.0349(13) 0.0361(14) 0.0261(11) -0.0007(10) -0.0010(10) -0.0080(11)
C8_3 0.0365(14) 0.069(2) 0.0260(12) -0.0031(13) 0.0036(10) -0.0073(14)
C9_3 0.0523(18) 0.069(2) 0.0427(16) -0.0186(16) 0.0105(13) 0.0022(17)
C10_3 0.0489(18) 0.083(3) 0.0531(19) 0.0243(18) 0.0121(14) -0.0073(18)
C11_3 0.0494(17) 0.130(4) 0.0315(14) -0.017(2) -0.0037(13) 0.004(2)

loop_
_atom_type_symbol
_atom_type_description
_atom_type_scat_dispersion_real
_atom_type_scat_dispersion_imag
_atom_type_scat_source
C C 0.0033 0.0016 'International Tables Vol C Tables 4.2.6.8 and 6.1.1.4'
H H 0.0000 0.0000 'International Tables Vol C Tables 4.2.6.8 and 6.1.1.4'
N N 0.0061 0.0033 'International Tables Vol C Tables 4.2.6.8 and 6.1.1.4'
O O 0.0106 0.0060 'International Tables Vol C Tables 4.2.6.8 and 6.1.1.4'

loop_
_geom_angle_atom_site_label_1
_geom_angle_atom_site_label_2
_geom_angle_atom_site_label_3
_geom_angle
C1_1 N1_1 C6_1 127.6(2)
C1_1 N1_1 H1N_1 116.2
C6_1 N1_1 H1N_1 116.2
C7_1 N2_1 C2_1 123.2(2)
C7_1 N2_1 H2N_1 118.4
C2_1 N2_1 H2N_1 118.4
O1_1 C1_1 N1_1 122.5(2)
O1_1 C1_1 C2_1 120.4(2)
N1_1 C1_1 C2_1 117.1(2)
N2_1 C2_1 C1_1 107.0(2)
N2_1 C2_1 C3_1 109.63(19)
C1_1 C2_1 C3_1 113.5(2)
N2_1 C2_1 H2_1 108.9
C1_1 C2_1 H2_1 108.9
C3_1 C2_1 H2_1 108.9
C4_1 C3_1 C2_1 114.4(2)
C4_1 C3_1 H3A_1 108.7
C2_1 C3_1 H3A_1 108.7
C4_1 C3_1 H3B_1 108.7
C2_1 C3_1 H3B_1 108.7
H3A_1 C3_1 H3B_1 107.6
C5_1 C4_1 C3_1 114.3(2)
C5_1 C4_1 H4A_1 108.7
C3_1 C4_1 H4A_1 108.7
C5_1 C4_1 H4B_1 108.7
C3_1 C4_1 H4B_1 108.7
H4A_1 C4_1 H4B_1 107.6
C4_1 C5_1 C6_1 114.0(2)
C4_1 C5_1 H5A_1 108.7
C6_1 C5_1 H5A_1 108.7
C4_1 C5_1 H5B_1 108.7
C6_1 C5_1 H5B_1 108.7
H5A_1 C5_1 H5B_1 107.6
N1_1 C6_1 C5_1 114.5(2)
N1_1 C6_1 H6A_1 108.6
C5_1 C6_1 H6A_1 108.6
N1_1 C6_1 H6B_1 108.6
C5_1 C6_1 H6B_1 108.6
H6A_1 C6_1 H6B_1 107.6
O2_1 C7_1 N2_1 121.2(2)
O2_1 C7_1 C8_1 120.9(2)
N2_1 C7_1 C8_1 117.8(2)
C10'_1 C8_1 C11_1 138.6(5)
C10'_1 C8_1 C10_1 41.2(5)
C11_1 C8_1 C10_1 113.3(4)
C10'_1 C8_1 C7_1 111.2(5)
C11_1 C8_1 C7_1 107.9(3)
C10_1 C8_1 C7_1 107.5(3)
C10'_1 C8_1 C9_1 67.0(5)
C11_1 C8_1 C9_1 110.7(4)
C10_1 C8_1 C9_1 106.5(3)
C7_1 C8_1 C9_1 110.9(3)
C10'_1 C8_1 C9'_1 108.9(7)
C11_1 C8_1 C9'_1 64.5(5)
C10_1 C8_1 C9'_1 136.0(5)
C7_1 C8_1 C9'_1 114.9(5)
C9_1 C8_1 C9'_1 47.6(4)
C10'_1 C8_1 C11'_1 115.8(6)
C11_1 C8_1 C11'_1 39.1(4)
C10_1 C8_1 C11'_1 78.2(5)
C7_1 C8_1 C11'_1 104.4(4)
C9_1 C8_1 C11'_1 140.6(5)
C9'_1 C8_1 C11'_1 101.5(6)
C8_1 C9_1 H9A_1 109.5
C8_1 C9_1 H9B_1 109.5
C8_1 C9_1 H9C_1 109.5
C8_1 C10_1 H10A_1 109.5
C8_1 C10_1 H10B_1 109.5
C8_1 C10_1 H10C_1 109.5
C8_1 C11_1 H11A_1 109.5
C8_1 C11_1 H11B_1 109.5
C8_1 C11_1 H11C_1 109.5
C8_1 C9'_1 H9'A_1 109.5
C8_1 C9'_1 H9'B_1 109.5
H9'A_1 C9'_1 H9'B_1 109.5
C8_1 C9'_1 H9'C_1 109.5
H9'A_1 C9'_1 H9'C_1 109.5
H9'B_1 C9'_1 H9'C_1 109.5
C8_1 C10'_1 H10D_1 109.5
C8_1 C10'_1 H10E_1 109.5
H10D_1 C10'_1 H10E_1 109.5
C8_1 C10'_1 H10F_1 109.5
H10D_1 C10'_1 H10F_1 109.5
H10E_1 C10'_1 H10F_1 109.5
C8_1 C11'_1 H11D_1 109.5
C8_1 C11'_1 H11E_1 109.5
H11D_1 C11'_1 H11E_1 109.5
C8_1 C11'_1 H11F_1 109.5
H11D_1 C11'_1 H11F_1 109.5
H11E_1 C11'_1 H11F_1 109.5
C1_2 N1_2 C6_2 126.5(2)
C1_2 N1_2 H1N_2 116.7
C6_2 N1_2 H1N_2 116.7
C7_2 N2_2 C2_2 124.0(2)
C7_2 N2_2 H2N_2 118.0
C2_2 N2_2 H2N_2 118.0
O1_2 C1_2 N1_2 121.7(2)
O1_2 C1_2 C2_2 120.1(2)
N1_2 C1_2 C2_2 118.2(2)
N2_2 C2_2 C1_2 105.64(19)
N2_2 C2_2 C3_2 112.33(19)
C1_2 C2_2 C3_2 112.54(19)
N2_2 C2_2 H2_2 108.7
C1_2 C2_2 H2_2 108.7
C3_2 C2_2 H2_2 108.7
C4_2 C3_2 C2_2 113.1(2)
C4_2 C3_2 H3A_2 109.0
C2_2 C3_2 H3A_2 109.0
C4_2 C3_2 H3B_2 109.0
C2_2 C3_2 H3B_2 109.0
H3A_2 C3_2 H3B_2 107.8
C3_2 C4_2 C5_2 115.5(2)
C3_2 C4_2 H4A_2 108.4
C5_2 C4_2 H4A_2 108.4
C3_2 C4_2 H4B_2 108.4
C5_2 C4_2 H4B_2 108.4
H4A_2 C4_2 H4B_2 107.5
C6_2 C5_2 C4_2 112.8(2)
C6_2 C5_2 H5A_2 109.0
C4_2 C5_2 H5A_2 109.0
C6_2 C5_2 H5B_2 109.0
C4_2 C5_2 H5B_2 109.0
H5A_2 C5_2 H5B_2 107.8
N1_2 C6_2 C5_2 113.8(2)
N1_2 C6_2 H6A_2 108.8
C5_2 C6_2 H6A_2 108.8
N1_2 C6_2 H6B_2 108.8
C5_2 C6_2 H6B_2 108.8
H6A_2 C6_2 H6B_2 107.7
O2_2 C7_2 N2_2 121.8(2)
O2_2 C7_2 C8_2 120.4(2)
N2_2 C7_2 C8_2 117.7(2)
C10_2 C8_2 C11_2 110.1(3)
C10_2 C8_2 C9_2 108.9(2)
C11_2 C8_2 C9_2 110.5(3)
C10_2 C8_2 C7_2 107.1(2)
C11_2 C8_2 C7_2 106.6(2)
C9_2 C8_2 C7_2 113.6(2)
C8_2 C9_2 H9A_2 109.5
C8_2 C9_2 H9B_2 109.5
H9A_2 C9_2 H9B_2 109.5
C8_2 C9_2 H9C_2 109.5
H9A_2 C9_2 H9C_2 109.5
H9B_2 C9_2 H9C_2 109.5
C8_2 C10_2 H10A_2 109.5
C8_2 C10_2 H10B_2 109.5
H10A_2 C10_2 H10B_2 109.5
C8_2 C10_2 H10C_2 109.5
H10A_2 C10_2 H10C_2 109.5
H10B_2 C10_2 H10C_2 109.5
C8_2 C11_2 H11A_2 109.5
C8_2 C11_2 H11B_2 109.5
H11A_2 C11_2 H11B_2 109.5
C8_2 C11_2 H11C_2 109.5
H11A_2 C11_2 H11C_2 109.5
H11B_2 C11_2 H11C_2 109.5
C1_3 N1_3 C6_3 126.7(2)
C1_3 N1_3 H1N_3 116.6
C6_3 N1_3 H1N_3 116.6
C7_3 N2_3 C2_3 123.8(2)
C7_3 N2_3 H2N_3 118.1
C2_3 N2_3 H2N_3 118.1
O1_3 C1_3 N1_3 122.0(2)
O1_3 C1_3 C2_3 120.1(2)
N1_3 C1_3 C2_3 117.9(2)
N2_3 C2_3 C1_3 105.5(2)
N2_3 C2_3 C3_3 111.97(19)
C1_3 C2_3 C3_3 112.8(2)
N2_3 C2_3 H2_3 108.8
C1_3 C2_3 H2_3 108.8
C3_3 C2_3 H2_3 108.8
C4_3 C3_3 C2_3 113.1(2)
C4_3 C3_3 H3A_3 109.0
C2_3 C3_3 H3A_3 109.0
C4_3 C3_3 H3B_3 109.0
C2_3 C3_3 H3B_3 109.0
H3A_3 C3_3 H3B_3 107.8
C3_3 C4_3 C5_3 115.0(2)
C3_3 C4_3 H4A_3 108.5
C5_3 C4_3 H4A_3 108.5
C3_3 C4_3 H4B_3 108.5
C5_3 C4_3 H4B_3 108.5
H4A_3 C4_3 H4B_3 107.5
C6_3 C5_3 C4_3 113.5(2)
C6_3 C5_3 H5A_3 108.9
C4_3 C5_3 H5A_3 108.9
C6_3 C5_3 H5B_3 108.9
C4_3 C5_3 H5B_3 108.9
H5A_3 C5_3 H5B_3 107.7
N1_3 C6_3 C5_3 113.7(2)
N1_3 C6_3 H6A_3 108.8
C5_3 C6_3 H6A_3 108.8
N1_3 C6_3 H6B_3 108.8
C5_3 C6_3 H6B_3 108.8
H6A_3 C6_3 H6B_3 107.7
O2_3 C7_3 N2_3 121.2(2)
O2_3 C7_3 C8_3 121.5(2)
N2_3 C7_3 C8_3 117.2(2)
C9_3 C8_3 C10_3 110.0(3)
C9_3 C8_3 C11_3 109.4(3)
C10_3 C8_3 C11_3 110.0(3)
C9_3 C8_3 C7_3 114.3(2)
C10_3 C8_3 C7_3 107.9(3)
C11_3 C8_3 C7_3 105.2(2)
C8_3 C9_3 H9A_3 109.5
C8_3 C9_3 H9B_3 109.5
H9A_3 C9_3 H9B_3 109.5
C8_3 C9_3 H9C_3 109.5
H9A_3 C9_3 H9C_3 109.5
H9B_3 C9_3 H9C_3 109.5
C8_3 C10_3 H10A_3 109.5
C8_3 C10_3 H10B_3 109.5
H10A_3 C10_3 H10B_3 109.5
C8_3 C10_3 H10C_3 109.5
H10A_3 C10_3 H10C_3 109.5
H10B_3 C10_3 H10C_3 109.5
C8_3 C11_3 H11A_3 109.5
C8_3 C11_3 H11B_3 109.5
H11A_3 C11_3 H11B_3 109.5
C8_3 C11_3 H11C_3 109.5
H11A_3 C11_3 H11C_3 109.5
H11B_3 C11_3 H11C_3 109.5

loop_
_geom_bond_atom_site_label_1
_geom_bond_atom_site_label_2
_geom_bond_distance
O1_1 C1_1 1.232(3)
O2_1 C7_1 1.223(3)
N1_1 C1_1 1.336(3)
N1_1 C6_1 1.460(4)
N1_1 H1N_1 0.8800
N2_1 C7_1 1.341(3)
N2_1 C2_1 1.457(3)
N2_1 H2N_1 0.8800
C1_1 C2_1 1.520(3)
C2_1 C3_1 1.536(3)
C2_1 H2_1 1.0000
C3_1 C4_1 1.524(4)
C3_1 H3A_1 0.9900
C3_1 H3B_1 0.9900
C4_1 C5_1 1.511(4)
C4_1 H4A_1 0.9900
C4_1 H4B_1 0.9900
C5_1 C6_1 1.514(4)
C5_1 H5A_1 0.9900
C5_1 H5B_1 0.9900
C6_1 H6A_1 0.9900
C6_1 H6B_1 0.9900
C7_1 C8_1 1.535(4)
C8_1 C10'_1 1.421(10)
C8_1 C11_1 1.469(6)
C8_1 C10_1 1.525(6)
C8_1 C9_1 1.543(6)
C8_1 C9'_1 1.558(12)
C8_1 C11'_1 1.589(11)
C9_1 H9A_1 0.9800
C9_1 H9B_1 0.9800
C9_1 H9C_1 0.9800
C10_1 H10A_1 0.9800
C10_1 H10B_1 0.9800
C10_1 H10C_1 0.9800
C11_1 H11A_1 0.9800
C11_1 H11B_1 0.9800
C11_1 H11C_1 0.9800
C9'_1 H9'A_1 0.9800
C9'_1 H9'B_1 0.9800
C9'_1 H9'C_1 0.9800
C10'_1 H10D_1 0.9800
C10'_1 H10E_1 0.9800
C10'_1 H10F_1 0.9800
C11'_1 H11D_1 0.9800
C11'_1 H11E_1 0.9800
C11'_1 H11F_1 0.9800
N1_2 C1_2 1.329(3)
N1_2 C6_2 1.464(3)
N1_2 H1N_2 0.8800
N2_2 C7_2 1.338(3)
N2_2 C2_2 1.452(3)
N2_2 H2N_2 0.8800
O1_2 C1_2 1.240(3)
O2_2 C7_2 1.235(3)
C1_2 C2_2 1.522(3)
C2_2 C3_2 1.541(3)
C2_2 H2_2 1.0000
C3_2 C4_2 1.525(4)
C3_2 H3A_2 0.9900
C3_2 H3B_2 0.9900
C4_2 C5_2 1.535(4)
C4_2 H4A_2 0.9900
C4_2 H4B_2 0.9900
C5_2 C6_2 1.520(4)
C5_2 H5A_2 0.9900
C5_2 H5B_2 0.9900
C6_2 H6A_2 0.9900
C6_2 H6B_2 0.9900
C7_2 C8_2 1.536(3)
C8_2 C10_2 1.529(4)
C8_2 C11_2 1.529(4)
C8_2 C9_2 1.532(4)
C9_2 H9A_2 0.9800
C9_2 H9B_2 0.9800
C9_2 H9C_2 0.9800
C10_2 H10A_2 0.9800
C10_2 H10B_2 0.9800
C10_2 H10C_2 0.9800
C11_2 H11A_2 0.9800
C11_2 H11B_2 0.9800
C11_2 H11C_2 0.9800
O1_3 C1_3 1.234(3)
O2_3 C7_3 1.234(3)
N1_3 C1_3 1.332(3)
N1_3 C6_3 1.459(4)
N1_3 H1N_3 0.8800
N2_3 C7_3 1.340(3)
N2_3 C2_3 1.452(3)
N2_3 H2N_3 0.8800
C1_3 C2_3 1.523(3)
C2_3 C3_3 1.537(3)
C2_3 H2_3 1.0000
C3_3 C4_3 1.524(4)
C3_3 H3A_3 0.9900
C3_3 H3B_3 0.9900
C4_3 C5_3 1.532(4)
C4_3 H4A_3 0.9900
C4_3 H4B_3 0.9900
C5_3 C6_3 1.526(4)
C5_3 H5A_3 0.9900
C5_3 H5B_3 0.9900
C6_3 H6A_3 0.9900
C6_3 H6B_3 0.9900
C7_3 C8_3 1.538(4)
C8_3 C9_3 1.520(5)
C8_3 C10_3 1.522(4)
C8_3 C11_3 1.538(4)
C9_3 H9A_3 0.9800
C9_3 H9B_3 0.9800
C9_3 H9C_3 0.9800
C10_3 H10A_3 0.9800
C10_3 H10B_3 0.9800
C10_3 H10C_3 0.9800
C11_3 H11A_3 0.9800
C11_3 H11B_3 0.9800
C11_3 H11C_3 0.9800

loop_
_geom_torsion_atom_site_label_1
_geom_torsion_atom_site_label_2
_geom_torsion_atom_site_label_3
_geom_torsion_atom_site_label_4
_geom_torsion
C6_1 N1_1 C1_1 O1_1 -179.0(3)
C6_1 N1_1 C1_1 C2_1 0.0(4)
C7_1 N2_1 C2_1 C1_1 -153.4(2)
C7_1 N2_1 C2_1 C3_1 83.1(3)
O1_1 C1_1 C2_1 N2_1 -5.9(3)
N1_1 C1_1 C2_1 N2_1 175.1(2)
O1_1 C1_1 C2_1 C3_1 115.2(3)
N1_1 C1_1 C2_1 C3_1 -63.8(3)
N2_1 C2_1 C3_1 C4_1 -159.3(2)
C1_1 C2_1 C3_1 C4_1 81.2(3)
C2_1 C3_1 C4_1 C5_1 -64.4(3)
C3_1 C4_1 C5_1 C6_1 62.4(3)
C1_1 N1_1 C6_1 C5_1 63.6(3)
C4_1 C5_1 C6_1 N1_1 -76.8(3)
C2_1 N2_1 C7_1 O2_1 6.8(4)
C2_1 N2_1 C7_1 C8_1 -171.1(2)
O2_1 C7_1 C8_1 C10'_1 71.4(6)
N2_1 C7_1 C8_1 C10'_1 -110.7(6)
O2_1 C7_1 C8_1 C11_1 -94.8(4)
N2_1 C7_1 C8_1 C11_1 83.2(4)
O2_1 C7_1 C8_1 C10_1 27.8(4)
N2_1 C7_1 C8_1 C10_1 -154.3(3)
O2_1 C7_1 C8_1 C9_1 143.8(3)
N2_1 C7_1 C8_1 C9_1 -38.2(4)
O2_1 C7_1 C8_1 C9'_1 -164.4(5)
N2_1 C7_1 C8_1 C9'_1 13.6(5)
O2_1 C7_1 C8_1 C11'_1 -54.1(5)
N2_1 C7_1 C8_1 C11'_1 123.8(5)
C6_2 N1_2 C1_2 O1_2 179.4(3)
C6_2 N1_2 C1_2 C2_2 -1.1(4)
C7_2 N2_2 C2_2 C1_2 -154.3(2)
C7_2 N2_2 C2_2 C3_2 82.7(3)
O1_2 C1_2 C2_2 N2_2 -8.5(3)
N1_2 C1_2 C2_2 N2_2 172.1(2)
O1_2 C1_2 C2_2 C3_2 114.4(3)
N1_2 C1_2 C2_2 C3_2 -65.0(3)
N2_2 C2_2 C3_2 C4_2 -159.3(2)
C1_2 C2_2 C3_2 C4_2 81.6(3)
C2_2 C3_2 C4_2 C5_2 -64.6(3)
C3_2 C4_2 C5_2 C6_2 62.1(3)
C1_2 N1_2 C6_2 C5_2 66.3(3)
C4_2 C5_2 C6_2 N1_2 -77.1(3)
C2_2 N2_2 C7_2 O2_2 -6.8(4)
C2_2 N2_2 C7_2 C8_2 174.2(2)
O2_2 C7_2 C8_2 C10_2 47.5(3)
N2_2 C7_2 C8_2 C10_2 -133.5(3)
O2_2 C7_2 C8_2 C11_2 -70.3(3)
N2_2 C7_2 C8_2 C11_2 108.7(3)
O2_2 C7_2 C8_2 C9_2 167.8(3)
N2_2 C7_2 C8_2 C9_2 -13.2(3)
C6_3 N1_3 C1_3 O1_3 -180.0(3)
C6_3 N1_3 C1_3 C2_3 -0.5(4)
C7_3 N2_3 C2_3 C1_3 -155.0(2)
C7_3 N2_3 C2_3 C3_3 82.0(3)
O1_3 C1_3 C2_3 N2_3 -8.6(3)
N1_3 C1_3 C2_3 N2_3 171.9(2)
O1_3 C1_3 C2_3 C3_3 113.9(3)
N1_3 C1_3 C2_3 C3_3 -65.6(3)
N2_3 C2_3 C3_3 C4_3 -159.2(2)
C1_3 C2_3 C3_3 C4_3 82.1(3)
C2_3 C3_3 C4_3 C5_3 -64.6(3)
C3_3 C4_3 C5_3 C6_3 62.3(3)
C1_3 N1_3 C6_3 C5_3 65.0(4)
C4_3 C5_3 C6_3 N1_3 -77.0(3)
C2_3 N2_3 C7_3 O2_3 -5.4(4)
C2_3 N2_3 C7_3 C8_3 177.7(2)
O2_3 C7_3 C8_3 C9_3 165.3(3)
N2_3 C7_3 C8_3 C9_3 -17.8(3)
O2_3 C7_3 C8_3 C10_3 42.7(3)
N2_3 C7_3 C8_3 C10_3 -140.4(3)
O2_3 C7_3 C8_3 C11_3 -74.7(4)
N2_3 C7_3 C8_3 C11_3 102.2(3)
